data_4107344
loop_
_publ_author_name
'Kurt F. Hirsekorn'
'Elliott B. Hulley'
'Peter T. Wolczanski'
'Thomas R. Cundari'

_publ_section_title
;
 Olefin Substitution in (silox)3M(olefin) (silox =tBu3SiO; M = Nb, Ta):
 The Role of Density of States in Second vs Third Row Transition Metal
 Reactivity
;
_journal_name_full 'Journal of the American Chemical Society'
_journal_page_first 1183
_journal_page_last 1196
_journal_paper_doi 10.1021/ja074972j
_journal_volume 130
_journal_year 2008
_chemical_formula_moiety 'C42 H91 Nb O3 Si3'
_chemical_formula_sum 'C45 H91 Nb O3 Si3'
_chemical_formula_weight 857.36
_chemical_name_systematic
; 
 ? 
;
_space_group_IT_number 14
_symmetry_cell_setting monoclinic
_symmetry_space_group_name_Hall '-P 2yn'
_symmetry_space_group_name_H-M 'P 1 21/n 1'
_atom_sites_solution_hydrogens mixed
_atom_sites_solution_primary direct
_atom_sites_solution_secondary difmap
_audit_creation_method SHELXL-97
_cell_angle_alpha 90.00
_cell_angle_beta 90.974(1)
_cell_angle_gamma 90.00
_cell_formula_units_Z 4
_cell_length_a 12.6914(5)
_cell_length_b 17.3097(7)
_cell_length_c 22.8051(8)
_cell_measurement_reflns_used 4854
_cell_measurement_temperature 173(2)
_cell_measurement_theta_max 22.17
_cell_measurement_theta_min 2.17
_cell_volume 5009.2(3)
_computing_cell_refinement 'Bruker SAINT+'
_computing_data_collection 'Bruker APEX2'
_computing_data_reduction 'Bruker SAINT+'
_computing_molecular_graphics 'Bruker SHELXTL'
_computing_publication_material 'Bruker SHELXTL'
_computing_structure_refinement 'SHELXL-97 (Sheldrick, 1997)'
_computing_structure_solution 'SHELXS-97 (Sheldrick, 1990)'
_diffrn_ambient_temperature 173(2)
_diffrn_measured_fraction_theta_full 0.997
_diffrn_measured_fraction_theta_max 0.997
_diffrn_measurement_device_type 'Bruker X8 APEX II diffractometer'
_diffrn_measurement_method 'phi and omega scans'
_diffrn_radiation_monochromator graphite
_diffrn_radiation_source 'fine-focus sealed tube'
_diffrn_radiation_type MoK\a
_diffrn_radiation_wavelength 0.71073
_diffrn_reflns_av_R_equivalents 0.0641
_diffrn_reflns_av_sigmaI/netI 0.0592
_diffrn_reflns_limit_h_max 14
_diffrn_reflns_limit_h_min -14
_diffrn_reflns_limit_k_max 19
_diffrn_reflns_limit_k_min -19
_diffrn_reflns_limit_l_max 25
_diffrn_reflns_limit_l_min -20
_diffrn_reflns_number 34386
_diffrn_reflns_theta_full 23.26
_diffrn_reflns_theta_max 23.26
_diffrn_reflns_theta_min 1.48
_exptl_absorpt_coefficient_mu 0.346
_exptl_absorpt_correction_T_max 0.9931
_exptl_absorpt_correction_T_min 0.9340
_exptl_absorpt_correction_type multi-scan
_exptl_crystal_colour green
_exptl_crystal_density_diffrn 1.137
_exptl_crystal_density_meas 0
_exptl_crystal_description plate
_exptl_crystal_F_000 1872
_exptl_crystal_size_max 0.20
_exptl_crystal_size_mid 0.05
_exptl_crystal_size_min 0.02
_refine_diff_density_max 0.436
_refine_diff_density_min -0.364
_refine_diff_density_rms 0.062
_refine_ls_extinction_method none
_refine_ls_goodness_of_fit_ref 1.026
_refine_ls_hydrogen_treatment mixed
_refine_ls_matrix_type full
_refine_ls_number_parameters 526
_refine_ls_number_reflns 7167
_refine_ls_number_restraints 0
_refine_ls_restrained_S_all 1.026
_refine_ls_R_factor_all 0.0668
_refine_ls_R_factor_gt 0.0396
_refine_ls_shift/su_max 0.519
_refine_ls_shift/su_mean 0.038
_refine_ls_structure_factor_coef Fsqd
_refine_ls_weighting_details 'calc w=1/[\s^2^(Fo^2^)+(0.0341P)^2^+4.8423P] where P=(Fo^2^+2Fc^2^)/3'
_refine_ls_weighting_scheme calc
_refine_ls_wR_factor_gt 0.0858
_refine_ls_wR_factor_ref 0.0958
_reflns_number_gt 5227
_reflns_number_total 7167
_reflns_threshold_expression >2sigma(I)
_cod_data_source_file ja074972j-file005.cif
_cod_data_source_block kh4
_cod_database_code 4107344

loop_
_symmetry_equiv_pos_as_xyz
'x, y, z'
'-x+1/2, y+1/2, -z+1/2'
'-x, -y, -z'
'x-1/2, -y-1/2, z-1/2'

loop_
_atom_site_label
_atom_site_type_symbol
_atom_site_fract_x
_atom_site_fract_y
_atom_site_fract_z
_atom_site_U_iso_or_equiv
_atom_site_adp_type
_atom_site_occupancy
_atom_site_symmetry_multiplicity
_atom_site_calc_flag
_atom_site_refinement_flags
_atom_site_disorder_assembly
_atom_site_disorder_group
Nb1 Nb 0.989105(16) 0.267160(13) 0.830153(9) 0.02086(6) Uani 1 1 d . B .
Si1 Si 0.81833(5) 0.22049(4) 0.94636(3) 0.02511(18) Uani 1 1 d . . .
Si2 Si 0.85007(5) 0.27817(4) 0.69232(3) 0.02400(18) Uani 1 1 d . . .
Si3 Si 1.21243(5) 0.14424(4) 0.81776(3) 0.02506(18) Uani 1 1 d . . .
O1 O 0.90290(12) 0.24925(9) 0.89507(7) 0.0301(5) Uani 1 1 d . . .
O2 O 0.90652(11) 0.26651(9) 0.75784(6) 0.0255(4) Uani 1 1 d . . .
O3 O 1.10439(12) 0.19901(9) 0.81626(7) 0.0274(4) Uani 1 1 d . . .
C1 C 1.0214(2) 0.38818(17) 0.82139(13) 0.0506(9) Uani 1 1 d . B .
H1A H 1.0528 0.3996 0.7824 0.061 Uiso 1 1 calc R . .
C2 C 0.9553(3) 0.4537(2) 0.84137(18) 0.0902(14) Uani 1 1 d . . .
H2A H 0.9315 0.4820 0.8058 0.108 Uiso 1 1 calc R A 1
H2B H 0.8916 0.4311 0.8590 0.108 Uiso 1 1 calc R A 1
C3 C 0.9917(10) 0.5056(6) 0.8785(6) 0.098(4) Uani 0.440(14) 1 d P B 1
H3A H 0.9339 0.5193 0.9051 0.118 Uiso 0.440(14) 1 calc PR B 1
H3B H 1.0087 0.5526 0.8558 0.118 Uiso 0.440(14) 1 calc PR B 1
C3' C 1.0072(8) 0.5026(5) 0.8906(5) 0.093(3) Uani 0.560(14) 1 d P B 2
H3'A H 1.0566 0.5400 0.8730 0.112 Uiso 0.560(14) 1 calc PR B 2
H3'B H 0.9521 0.5323 0.9109 0.112 Uiso 0.560(14) 1 calc PR B 2
C4 C 1.0898(6) 0.4850(4) 0.9170(3) 0.076(3) Uani 0.526(6) 1 d P B 1
H4A H 1.0869 0.5121 0.9551 0.091 Uiso 0.526(6) 1 calc PR B 1
H4B H 1.1551 0.5007 0.8970 0.091 Uiso 0.526(6) 1 calc PR B 1
C4' C 1.0668(7) 0.4529(5) 0.9351(4) 0.078(3) Uani 0.474(6) 1 d P B 2
H4'A H 1.1140 0.4869 0.9585 0.093 Uiso 0.474(6) 1 calc PR B 2
H4'B H 1.0151 0.4304 0.9623 0.093 Uiso 0.474(6) 1 calc PR B 2
C5 C 1.0885(6) 0.3961(4) 0.9264(3) 0.055(2) Uani 0.491(7) 1 d P B 1
H5A H 1.0221 0.3799 0.9450 0.066 Uiso 0.491(7) 1 calc PR B 1
H5B H 1.1484 0.3800 0.9519 0.066 Uiso 0.491(7) 1 calc PR B 1
C5' C 1.1292(7) 0.3907(5) 0.9114(4) 0.075(3) Uani 0.509(7) 1 d P B 2
H5'A H 1.2016 0.4105 0.9061 0.090 Uiso 0.509(7) 1 calc PR B 2
H5'B H 1.1337 0.3495 0.9414 0.090 Uiso 0.509(7) 1 calc PR B 2
C6 C 1.0982(3) 0.35767(18) 0.86067(16) 0.0612(11) Uani 1 1 d . . .
H6A H 1.1713 0.3543 0.8451 0.073 Uiso 1 1 calc R B 1
C7 C 0.7509(2) 0.12992(15) 0.91516(12) 0.0372(8) Uani 1 1 d . . .
C8 C 0.8310(2) 0.07808(16) 0.88457(12) 0.0470(9) Uani 1 1 d . . .
H8A H 0.8785 0.0549 0.9140 0.071 Uiso 1 1 calc R . .
H8B H 0.8721 0.1091 0.8572 0.071 Uiso 1 1 calc R . .
H8C H 0.7937 0.0372 0.8630 0.071 Uiso 1 1 calc R . .
C9 C 0.6703(2) 0.15236(18) 0.86609(12) 0.0506(9) Uani 1 1 d . . .
H9A H 0.7055 0.1837 0.8365 0.076 Uiso 1 1 calc R . .
H9B H 0.6127 0.1821 0.8831 0.076 Uiso 1 1 calc R . .
H9C H 0.6419 0.1054 0.8477 0.076 Uiso 1 1 calc R . .
C10 C 0.6924(2) 0.08226(16) 0.96069(12) 0.0477(9) Uani 1 1 d . . .
H10A H 0.6585 0.0379 0.9415 0.072 Uiso 1 1 calc R . .
H10B H 0.6388 0.1144 0.9791 0.072 Uiso 1 1 calc R . .
H10C H 0.7426 0.0639 0.9907 0.072 Uiso 1 1 calc R . .
C11 C 0.7222(2) 0.30416(15) 0.95732(11) 0.0369(8) Uani 1 1 d . . .
C12 C 0.6886(2) 0.34062(18) 0.89904(13) 0.0563(10) Uani 1 1 d . . .
H12A H 0.6419 0.3845 0.9064 0.084 Uiso 1 1 calc R . .
H12B H 0.6512 0.3022 0.8749 0.084 Uiso 1 1 calc R . .
H12C H 0.7512 0.3585 0.8784 0.084 Uiso 1 1 calc R . .
C13 C 0.6221(2) 0.27879(18) 0.98995(13) 0.0504(9) Uani 1 1 d . . .
H13A H 0.5783 0.3241 0.9977 0.076 Uiso 1 1 calc R . .
H13B H 0.6425 0.2542 1.0271 0.076 Uiso 1 1 calc R . .
H13C H 0.5822 0.2420 0.9656 0.076 Uiso 1 1 calc R . .
C14 C 0.7736(3) 0.36987(17) 0.99409(14) 0.0582(10) Uani 1 1 d . . .
H14A H 0.8376 0.3878 0.9748 0.087 Uiso 1 1 calc R . .
H14B H 0.7919 0.3505 1.0333 0.087 Uiso 1 1 calc R . .
H14C H 0.7239 0.4129 0.9974 0.087 Uiso 1 1 calc R . .
C15 C 0.8996(2) 0.19800(16) 1.01576(11) 0.0367(8) Uani 1 1 d . . .
C16 C 0.8304(2) 0.19101(17) 1.07058(11) 0.0466(9) Uani 1 1 d . . .
H16A H 0.8751 0.1793 1.1049 0.070 Uiso 1 1 calc R . .
H16B H 0.7789 0.1494 1.0647 0.070 Uiso 1 1 calc R . .
H16C H 0.7933 0.2399 1.0769 0.070 Uiso 1 1 calc R . .
C17 C 0.9837(2) 0.25896(18) 1.02734(13) 0.0526(9) Uani 1 1 d . . .
H17A H 1.0253 0.2447 1.0623 0.079 Uiso 1 1 calc R . .
H17B H 0.9499 0.3091 1.0338 0.079 Uiso 1 1 calc R . .
H17C H 1.0300 0.2624 0.9935 0.079 Uiso 1 1 calc R . .
C18 C 0.9598(2) 0.12032(17) 1.00892(12) 0.0457(9) Uani 1 1 d . . .
H18A H 1.0021 0.1220 0.9734 0.068 Uiso 1 1 calc R . .
H18B H 0.9091 0.0777 1.0059 0.068 Uiso 1 1 calc R . .
H18C H 1.0063 0.1122 1.0431 0.068 Uiso 1 1 calc R . .
C19 C 0.71927(19) 0.33296(14) 0.70105(11) 0.0294(7) Uani 1 1 d . . .
C20 C 0.6753(2) 0.36310(16) 0.64173(11) 0.0388(8) Uani 1 1 d . . .
H20A H 0.6657 0.3197 0.6146 0.058 Uiso 1 1 calc R . .
H20B H 0.7249 0.4002 0.6252 0.058 Uiso 1 1 calc R . .
H20C H 0.6073 0.3885 0.6478 0.058 Uiso 1 1 calc R . .
C21 C 0.6328(2) 0.28176(16) 0.72740(13) 0.0474(9) Uani 1 1 d . . .
H21A H 0.5704 0.3133 0.7351 0.071 Uiso 1 1 calc R . .
H21B H 0.6589 0.2589 0.7642 0.071 Uiso 1 1 calc R . .
H21C H 0.6141 0.2405 0.6997 0.071 Uiso 1 1 calc R . .
C22 C 0.7325(2) 0.40242(16) 0.74295(12) 0.0403(8) Uani 1 1 d . . .
H22A H 0.6643 0.4280 0.7477 0.061 Uiso 1 1 calc R . .
H22B H 0.7829 0.4391 0.7266 0.061 Uiso 1 1 calc R . .
H22C H 0.7586 0.3843 0.7812 0.061 Uiso 1 1 calc R . .
C23 C 0.8280(2) 0.17512(15) 0.66266(11) 0.0337(7) Uani 1 1 d . . .
C24 C 0.7516(2) 0.17035(16) 0.60921(12) 0.0492(9) Uani 1 1 d . . .
H24A H 0.7486 0.1170 0.5949 0.074 Uiso 1 1 calc R . .
H24B H 0.7768 0.2042 0.5780 0.074 Uiso 1 1 calc R . .
H24C H 0.6812 0.1868 0.6209 0.074 Uiso 1 1 calc R . .
C25 C 0.7846(2) 0.12271(15) 0.71069(12) 0.0455(9) Uani 1 1 d . . .
H25A H 0.7803 0.0695 0.6962 0.068 Uiso 1 1 calc R . .
H25B H 0.7141 0.1404 0.7214 0.068 Uiso 1 1 calc R . .
H25C H 0.8314 0.1247 0.7453 0.068 Uiso 1 1 calc R . .
C26 C 0.9333(2) 0.13922(16) 0.64456(13) 0.0475(9) Uani 1 1 d . . .
H26A H 0.9845 0.1438 0.6770 0.071 Uiso 1 1 calc R . .
H26B H 0.9598 0.1664 0.6101 0.071 Uiso 1 1 calc R . .
H26C H 0.9227 0.0845 0.6350 0.071 Uiso 1 1 calc R . .
C27 C 0.94565(19) 0.33678(15) 0.64437(10) 0.0298(7) Uani 1 1 d . . .
C28 C 0.9440(2) 0.42365(15) 0.65844(12) 0.0408(8) Uani 1 1 d . . .
H28A H 0.9583 0.4313 0.7004 0.061 Uiso 1 1 calc R . .
H28B H 0.8745 0.4449 0.6482 0.061 Uiso 1 1 calc R . .
H28C H 0.9980 0.4501 0.6357 0.061 Uiso 1 1 calc R . .
C29 C 1.0601(2) 0.31014(17) 0.65595(12) 0.0404(8) Uani 1 1 d . . .
H29A H 1.1084 0.3430 0.6340 0.061 Uiso 1 1 calc R . .
H29B H 1.0680 0.2564 0.6433 0.061 Uiso 1 1 calc R . .
H29C H 1.0768 0.3141 0.6980 0.061 Uiso 1 1 calc R . .
C30 C 0.9228(2) 0.32879(17) 0.57844(11) 0.0448(9) Uani 1 1 d . . .
H30A H 0.9708 0.3621 0.5567 0.067 Uiso 1 1 calc R . .
H30B H 0.8498 0.3442 0.5699 0.067 Uiso 1 1 calc R . .
H30C H 0.9331 0.2750 0.5666 0.067 Uiso 1 1 calc R . .
C31 C 1.2874(2) 0.16311(17) 0.89072(12) 0.0406(8) Uani 1 1 d . . .
C32 C 1.2094(2) 0.1715(2) 0.94064(12) 0.0560(10) Uani 1 1 d . . .
H32A H 1.1725 0.1224 0.9463 0.084 Uiso 1 1 calc R . .
H32B H 1.1582 0.2120 0.9308 0.084 Uiso 1 1 calc R . .
H32C H 1.2476 0.1854 0.9768 0.084 Uiso 1 1 calc R . .
C33 C 1.3508(2) 0.23980(17) 0.88972(14) 0.0561(10) Uani 1 1 d . . .
H33A H 1.3037 0.2824 0.8787 0.084 Uiso 1 1 calc R . .
H33B H 1.4072 0.2357 0.8611 0.084 Uiso 1 1 calc R . .
H33C H 1.3815 0.2496 0.9287 0.084 Uiso 1 1 calc R . .
C34 C 1.3655(2) 0.09786(17) 0.90669(12) 0.0479(9) Uani 1 1 d . . .
H34A H 1.4022 0.1105 0.9436 0.072 Uiso 1 1 calc R . .
H34B H 1.4171 0.0924 0.8754 0.072 Uiso 1 1 calc R . .
H34C H 1.3270 0.0492 0.9111 0.072 Uiso 1 1 calc R . .
C35 C 1.29685(19) 0.17270(15) 0.75223(12) 0.0354(8) Uani 1 1 d . . .
C36 C 1.3040(2) 0.26093(15) 0.74567(13) 0.0451(8) Uani 1 1 d . . .
H36A H 1.3413 0.2736 0.7096 0.068 Uiso 1 1 calc R . .
H36B H 1.3424 0.2826 0.7795 0.068 Uiso 1 1 calc R . .
H36C H 1.2328 0.2829 0.7437 0.068 Uiso 1 1 calc R . .
C37 C 1.4103(2) 0.14032(17) 0.75683(13) 0.0447(9) Uani 1 1 d . . .
H37A H 1.4077 0.0841 0.7617 0.067 Uiso 1 1 calc R . .
H37B H 1.4469 0.1634 0.7907 0.067 Uiso 1 1 calc R . .
H37C H 1.4483 0.1529 0.7210 0.067 Uiso 1 1 calc R . .
C38 C 1.2485(2) 0.14225(17) 0.69415(12) 0.0470(9) Uani 1 1 d . . .
H38A H 1.1759 0.1609 0.6898 0.070 Uiso 1 1 calc R . .
H38B H 1.2487 0.0856 0.6945 0.070 Uiso 1 1 calc R . .
H38C H 1.2902 0.1608 0.6612 0.070 Uiso 1 1 calc R . .
C39 C 1.1622(2) 0.03987(15) 0.81173(12) 0.0349(8) Uani 1 1 d . . .
C40 C 1.1151(2) 0.01406(17) 0.87090(13) 0.0542(10) Uani 1 1 d . . .
H40A H 1.0624 0.0518 0.8833 0.081 Uiso 1 1 calc R . .
H40B H 1.1714 0.0106 0.9007 0.081 Uiso 1 1 calc R . .
H40C H 1.0816 -0.0366 0.8661 0.081 Uiso 1 1 calc R . .
C41 C 1.2473(2) -0.01893(15) 0.79496(14) 0.0478(9) Uani 1 1 d . . .
H41A H 1.2175 -0.0711 0.7957 0.072 Uiso 1 1 calc R . .
H41B H 1.3064 -0.0157 0.8230 0.072 Uiso 1 1 calc R . .
H41C H 1.2722 -0.0074 0.7555 0.072 Uiso 1 1 calc R . .
C42 C 1.0710(2) 0.03454(15) 0.76696(13) 0.0430(8) Uani 1 1 d . . .
H42A H 1.0969 0.0470 0.7278 0.065 Uiso 1 1 calc R . .
H42B H 1.0157 0.0712 0.7775 0.065 Uiso 1 1 calc R . .
H42C H 1.0423 -0.0180 0.7669 0.065 Uiso 1 1 calc R . .
C1S C 1.0059(3) 0.00096(18) 0.52922(13) 0.0568(10) Uani 1 1 d . . .
C2S C 1.0909(4) -0.0496(3) 0.5447(2) 0.1125(18) Uani 1 1 d . . .
C3S C 1.0990(6) -0.0411(5) 0.6041(5) 0.255(5) Uani 1 1 d . . .

loop_
_atom_site_aniso_label
_atom_site_aniso_U_11
_atom_site_aniso_U_22
_atom_site_aniso_U_33
_atom_site_aniso_U_23
_atom_site_aniso_U_13
_atom_site_aniso_U_12
Nb1 0.01726(11) 0.02318(11) 0.02210(12) 0.00258(11) -0.00080(9) 0.00086(10)
Si1 0.0226(4) 0.0315(4) 0.0212(4) -0.0002(3) 0.0018(3) 0.0014(3)
Si2 0.0213(3) 0.0272(4) 0.0233(4) 0.0040(3) -0.0056(3) -0.0012(3)
Si3 0.0168(3) 0.0269(4) 0.0314(4) 0.0042(3) -0.0008(3) 0.0033(3)
O1 0.0249(9) 0.0417(11) 0.0237(9) 0.0037(8) 0.0022(7) 0.0005(8)
O2 0.0212(8) 0.0312(9) 0.0240(9) 0.0031(8) -0.0038(7) 0.0001(8)
O3 0.0203(9) 0.0281(9) 0.0337(10) 0.0014(8) -0.0003(8) 0.0064(7)
C1 0.0403(17) 0.058(2) 0.0539(19) -0.0155(16) -0.0012(15) -0.0174(15)
C2 0.085(3) 0.045(2) 0.138(3) -0.009(2) -0.066(2) 0.008(2)
C3 0.128(9) 0.065(7) 0.101(8) -0.020(6) 0.017(7) 0.031(7)
C3' 0.108(7) 0.073(6) 0.099(7) -0.033(5) -0.026(6) 0.051(5)
C4 0.101(6) 0.073(5) 0.053(5) -0.005(4) -0.010(4) -0.041(4)
C4' 0.093(6) 0.077(6) 0.062(5) -0.047(5) -0.010(5) 0.028(5)
C5 0.060(5) 0.067(5) 0.038(4) 0.004(4) -0.022(3) 0.006(4)
C5' 0.075(6) 0.056(5) 0.094(7) -0.011(5) -0.019(5) 0.005(4)
C6 0.0457(19) 0.046(2) 0.091(3) -0.0111(19) -0.0030(19) -0.0035(16)
C7 0.0377(16) 0.0331(16) 0.0410(17) -0.0028(13) 0.0031(13) -0.0040(13)
C8 0.0528(19) 0.0413(17) 0.0470(18) -0.0135(15) 0.0008(15) 0.0007(15)
C9 0.0439(18) 0.059(2) 0.0487(19) -0.0112(16) -0.0128(15) -0.0010(16)
C10 0.0485(18) 0.0398(17) 0.0549(19) -0.0007(15) 0.0046(15) -0.0115(15)
C11 0.0380(16) 0.0351(15) 0.0377(16) 0.0046(13) 0.0059(13) 0.0076(13)
C12 0.062(2) 0.057(2) 0.049(2) 0.0055(16) 0.0018(17) 0.0233(17)
C13 0.0358(16) 0.061(2) 0.0548(19) -0.0029(16) 0.0139(14) 0.0115(16)
C14 0.071(2) 0.0437(18) 0.060(2) -0.0125(16) 0.0010(18) 0.0107(17)
C15 0.0349(15) 0.0496(17) 0.0256(15) -0.0007(13) -0.0015(12) -0.0021(14)
C16 0.0561(19) 0.0596(19) 0.0242(16) 0.0015(14) 0.0064(14) 0.0128(16)
C17 0.0465(18) 0.067(2) 0.0436(18) -0.0073(16) -0.0149(15) -0.0017(17)
C18 0.0423(17) 0.059(2) 0.0352(17) 0.0017(15) -0.0052(14) 0.0135(15)
C19 0.0223(13) 0.0318(15) 0.0338(15) 0.0065(12) -0.0042(12) -0.0011(12)
C20 0.0319(15) 0.0391(16) 0.0449(17) 0.0045(14) -0.0159(13) 0.0045(13)
C21 0.0270(15) 0.0518(19) 0.063(2) 0.0139(16) 0.0038(14) 0.0021(14)
C22 0.0314(15) 0.0472(18) 0.0424(17) -0.0029(14) -0.0024(13) 0.0087(14)
C23 0.0365(15) 0.0327(15) 0.0314(15) -0.0002(13) -0.0118(12) 0.0032(13)
C24 0.0559(19) 0.0407(17) 0.0503(19) -0.0091(15) -0.0230(15) -0.0028(15)
C25 0.0475(17) 0.0307(16) 0.0578(19) 0.0078(14) -0.0148(15) -0.0079(14)
C26 0.0526(19) 0.0373(17) 0.0525(19) -0.0078(15) -0.0063(16) 0.0085(15)
C27 0.0243(13) 0.0403(16) 0.0246(14) 0.0037(12) -0.0039(11) -0.0012(12)
C28 0.0305(15) 0.0375(16) 0.0542(18) 0.0131(14) -0.0023(14) -0.0059(13)
C29 0.0276(15) 0.0575(19) 0.0363(16) 0.0094(14) 0.0028(13) -0.0011(14)
C30 0.0390(16) 0.061(2) 0.0339(17) 0.0139(15) -0.0006(13) 0.0007(15)
C31 0.0284(15) 0.0543(18) 0.0390(17) -0.0026(14) -0.0026(13) 0.0136(14)
C32 0.0425(18) 0.086(2) 0.0390(18) -0.0075(17) -0.0082(15) 0.0184(17)
C33 0.0411(17) 0.056(2) 0.070(2) -0.0162(17) -0.0225(15) 0.0061(16)
C34 0.0365(17) 0.065(2) 0.0417(18) 0.0032(15) -0.0096(14) 0.0150(15)
C35 0.0244(14) 0.0396(16) 0.0424(16) 0.0117(13) 0.0029(13) 0.0010(13)
C36 0.0335(15) 0.0426(17) 0.0592(19) 0.0210(15) 0.0020(14) -0.0029(14)
C37 0.0284(15) 0.0530(19) 0.0530(18) 0.0114(15) 0.0117(14) 0.0023(14)
C38 0.0428(17) 0.058(2) 0.0397(17) 0.0097(15) 0.0010(14) 0.0019(15)
C39 0.0273(14) 0.0300(15) 0.0475(17) 0.0072(13) 0.0010(13) 0.0016(12)
C40 0.0384(17) 0.0527(19) 0.072(2) 0.0294(17) 0.0060(16) -0.0019(15)
C41 0.0363(16) 0.0281(16) 0.079(2) -0.0014(15) -0.0016(16) 0.0079(13)
C42 0.0303(15) 0.0327(16) 0.066(2) -0.0023(15) -0.0078(15) -0.0059(13)
C1S 0.0524(19) 0.0499(19) 0.068(2) -0.007(2) -0.0082(19) 0.0105(16)
C2S 0.129(4) 0.111(4) 0.096(3) -0.009(3) -0.025(3) -0.033(3)
C3S 0.160(6) 0.175(7) 0.429(13) -0.048(8) -0.009(8) 0.039(6)

loop_
_atom_type_symbol
_atom_type_description
_atom_type_scat_dispersion_real
_atom_type_scat_dispersion_imag
_atom_type_scat_source
C C 0.0033 0.0016 'International Tables Vol C Tables 4.2.6.8 and 6.1.1.4'
H H 0.0000 0.0000 'International Tables Vol C Tables 4.2.6.8 and 6.1.1.4'
O O 0.0106 0.0060 'International Tables Vol C Tables 4.2.6.8 and 6.1.1.4'
Si Si 0.0817 0.0704 'International Tables Vol C Tables 4.2.6.8 and 6.1.1.4'
Nb Nb -2.0727 0.6215 'International Tables Vol C Tables 4.2.6.8 and 6.1.1.4'

loop_
_geom_angle_atom_site_label_1
_geom_angle_atom_site_label_2
_geom_angle_atom_site_label_3
_geom_angle
_geom_angle_site_symmetry_1
O1 Nb1 O3 119.08(7) .
O1 Nb1 O2 110.80(6) .
O3 Nb1 O2 105.06(7) .
O1 Nb1 C1 110.42(10) .
O3 Nb1 C1 116.08(9) .
O2 Nb1 C1 91.59(9) .
O1 Nb1 C6 103.89(10) .
O3 Nb1 C6 90.72(10) .
O2 Nb1 C6 127.05(10) .
C1 Nb1 C6 38.02(11) .
O1 Si1 C11 106.47(10) .
O1 Si1 C15 107.15(10) .
C11 Si1 C15 112.44(12) .
O1 Si1 C7 105.71(10) .
C11 Si1 C7 112.72(12) .
C15 Si1 C7 111.79(12) .
O2 Si2 C19 109.08(10) .
O2 Si2 C23 105.16(10) .
C19 Si2 C23 111.84(11) .
O2 Si2 C27 107.92(9) .
C19 Si2 C27 110.51(11) .
C23 Si2 C27 112.08(11) .
O3 Si3 C35 107.95(10) .
O3 Si3 C39 105.16(10) .
C35 Si3 C39 112.03(12) .
O3 Si3 C31 108.33(10) .
C35 Si3 C31 110.78(12) .
C39 Si3 C31 112.28(12) .
Si1 O1 Nb1 170.28(11) .
Si2 O2 Nb1 169.94(10) .
Si3 O3 Nb1 168.53(10) .
C6 C1 C2 118.5(3) .
C6 C1 Nb1 72.97(18) .
C2 C1 Nb1 127.4(2) .
C3 C2 C1 121.7(6) .
C3 C2 C3' 10.0(7) .
C1 C2 C3' 113.9(4) .
C2 C3 C4 118.6(8) .
C4' C3' C2 112.1(7) .
C3 C4 C5 107.2(6) .
C5' C4' C3' 116.1(7) .
C4 C5 C6 105.8(5) .
C6 C5' C4' 119.0(7) .
C5' C6 C1 125.1(4) .
C5' C6 C5 21.5(5) .
C1 C6 C5 111.4(4) .
C5' C6 Nb1 138.6(5) .
C1 C6 Nb1 69.01(17) .
C5 C6 Nb1 121.4(3) .
C10 C7 C8 109.1(2) .
C10 C7 C9 107.6(2) .
C8 C7 C9 104.6(2) .
C10 C7 Si1 114.08(19) .
C8 C7 Si1 110.64(18) .
C9 C7 Si1 110.32(19) .
C12 C11 C14 106.0(2) .
C12 C11 C13 108.5(2) .
C14 C11 C13 106.8(2) .
C12 C11 Si1 111.64(19) .
C14 C11 Si1 111.26(19) .
C13 C11 Si1 112.26(19) .
C17 C15 C16 108.7(2) .
C17 C15 C18 105.8(2) .
C16 C15 C18 107.5(2) .
C17 C15 Si1 111.66(19) .
C16 C15 Si1 112.31(18) .
C18 C15 Si1 110.59(18) .
C21 C19 C22 106.1(2) .
C21 C19 C20 106.6(2) .
C22 C19 C20 108.2(2) .
C21 C19 Si2 112.23(17) .
C22 C19 Si2 111.29(17) .
C20 C19 Si2 112.03(17) .
C26 C23 C25 106.1(2) .
C26 C23 C24 107.6(2) .
C25 C23 C24 107.7(2) .
C26 C23 Si2 110.31(18) .
C25 C23 Si2 110.44(18) .
C24 C23 Si2 114.30(18) .
C30 C27 C28 106.8(2) .
C30 C27 C29 107.6(2) .
C28 C27 C29 105.8(2) .
C30 C27 Si2 113.40(18) .
C28 C27 Si2 112.57(17) .
C29 C27 Si2 110.14(17) .
C32 C31 C34 108.4(2) .
C32 C31 C33 105.8(2) .
C34 C31 C33 107.3(2) .
C32 C31 Si3 110.04(18) .
C34 C31 Si3 112.65(19) .
C33 C31 Si3 112.33(19) .
C36 C35 C38 106.2(2) .
C36 C35 C37 108.1(2) .
C38 C35 C37 106.9(2) .
C36 C35 Si3 111.44(18) .
C38 C35 Si3 111.22(18) .
C37 C35 Si3 112.69(18) .
C42 C39 C41 108.7(2) .
C42 C39 C40 105.3(2) .
C41 C39 C40 108.0(2) .
C42 C39 Si3 110.51(17) .
C41 C39 Si3 114.00(18) .
C40 C39 Si3 109.95(19) .
C1S C1S C2S 107.5(4) 3_756
C3S C2S C1S 102.9(5) .

loop_
_geom_bond_atom_site_label_1
_geom_bond_atom_site_label_2
_geom_bond_distance
_geom_bond_site_symmetry_2
Nb1 O1 1.8815(15) .
Nb1 O3 1.9101(15) .
Nb1 O2 1.9390(15) .
Nb1 C1 2.145(3) .
Nb1 C6 2.196(3) .
Si1 O1 1.6765(17) .
Si1 C11 1.913(3) .
Si1 C15 1.914(3) .
Si1 C7 1.917(3) .
Si2 O2 1.6583(16) .
Si2 C19 1.925(3) .
Si2 C23 1.927(3) .
Si2 C27 1.934(3) .
Si3 O3 1.6669(16) .
Si3 C35 1.918(3) .
Si3 C39 1.920(3) .
Si3 C31 1.930(3) .
C1 C6 1.415(4) .
C1 C2 1.487(4) .
C2 C3 1.312(12) .
C2 C3' 1.544(10) .
C3 C4 1.553(15) .
C3' C4' 1.522(13) .
C4 C5 1.553(10) .
C4' C5' 1.448(11) .
C5 C6 1.647(8) .
C5' C6 1.342(9) .
C7 C10 1.528(4) .
C7 C8 1.533(4) .
C7 C9 1.553(4) .
C11 C12 1.525(4) .
C11 C14 1.551(4) .
C11 C13 1.547(4) .
C15 C17 1.521(4) .
C15 C16 1.544(4) .
C15 C18 1.556(4) .
C19 C21 1.541(4) .
C19 C22 1.543(4) .
C19 C20 1.545(3) .
C23 C26 1.536(4) .
C23 C25 1.532(4) .
C23 C24 1.547(4) .
C27 C30 1.533(3) .
C27 C28 1.538(4) .
C27 C29 1.543(3) .
C31 C32 1.528(4) .
C31 C34 1.543(4) .
C31 C33 1.553(4) .
C35 C36 1.537(4) .
C35 C38 1.543(4) .
C35 C37 1.547(4) .
C39 C42 1.532(4) .
C39 C41 1.537(4) .
C39 C40 1.551(4) .
C1S C1S 1.339(6) 3_756
C1S C2S 1.430(6) .
C2S C3S 1.364(11) .
